data_7229514
loop_
_publ_author_name
'Cong, Bowen'
'Su, Zhanhua'
'Zhao, Zhifeng'
'Wang, Bo'

_publ_section_title
;
 A novel 3D POMOFs based on Wells-Dawson arsenomolybdates with excellent
 photocatalytic and lithium-ion batteries performance
;
_journal_name_full CrystEngComm
_journal_paper_doi 10.1039/C7CE01734K
_journal_year 2017
_chemical_formula_moiety '0.33(As2 Mo18 O62), 0.11(C126 H180 Cu9 N108)'
_chemical_formula_sum 'C14 H20 As0.67 Cu Mo6 N12 O20.67'
_chemical_formula_weight 1376.21
_chemical_name_systematic
;
 ? 
;
_space_group_crystal_system trigonal
_space_group_IT_number 148
_space_group_name_Hall '-R 3'
_space_group_name_H-M_alt 'R -3'
_symmetry_space_group_name_Hall '-R 3'
_symmetry_space_group_name_H-M 'R -3 :H'
_atom_sites_solution_hydrogens geom
_audit_creation_date 2017-05-15
_audit_creation_method
;
Olex2 1.2-beta
(compiled 2017.03.28 svn.r3405 for OlexSys, GUI svn.r5337)
;
_audit_update_record
;
2017-06-29 deposited with the CCDC.
2017-11-06 downloaded from the CCDC.
;
_cell_angle_alpha 90
_cell_angle_beta 90
_cell_angle_gamma 120
_cell_formula_units_Z 9
_cell_length_a 25.3114(6)
_cell_length_b 25.3114(6)
_cell_length_c 14.3685(7)
_cell_measurement_reflns_used 9928
_cell_measurement_temperature 296(2)
_cell_measurement_theta_max 28.33
_cell_measurement_theta_min 2.34
_cell_volume 7972.1(5)
_computing_cell_refinement 'SAINT V8.18C (?, 2016)'
_computing_data_reduction 'SAINT V8.18C (?, 2016)'
_computing_molecular_graphics 'Olex2 (Dolomanov et al., 2009)'
_computing_publication_material 'Olex2 (Dolomanov et al., 2009)'
_computing_structure_refinement 'ShelXL (Sheldrick, 2015)'
_computing_structure_solution 'SHELXS-97 (Sheldrick, 1990)'
_diffrn_ambient_temperature 296.15
_diffrn_measured_fraction_theta_full 0.995
_diffrn_measured_fraction_theta_max 0.996
_diffrn_measurement_device_type 'CCD area detector'
_diffrn_measurement_method 'phi and omega scans'
_diffrn_radiation_monochromator graphite
_diffrn_radiation_type MoK\a
_diffrn_radiation_wavelength 0.71073
_diffrn_reflns_av_R_equivalents 0.0261
_diffrn_reflns_av_unetI/netI 0.0173
_diffrn_reflns_Laue_measured_fraction_full 0.995
_diffrn_reflns_Laue_measured_fraction_max 0.996
_diffrn_reflns_limit_h_max 33
_diffrn_reflns_limit_h_min -33
_diffrn_reflns_limit_k_max 33
_diffrn_reflns_limit_k_min -33
_diffrn_reflns_limit_l_max 19
_diffrn_reflns_limit_l_min -18
_diffrn_reflns_number 25944
_diffrn_reflns_point_group_measured_fraction_full 0.995
_diffrn_reflns_point_group_measured_fraction_max 0.996
_diffrn_reflns_theta_full 25.242
_diffrn_reflns_theta_max 28.327
_diffrn_reflns_theta_min 2.337
_exptl_absorpt_coefficient_mu 3.357
_exptl_absorpt_correction_T_max 0.7457
_exptl_absorpt_correction_T_min 0.4950
_exptl_absorpt_correction_type multi-scan
_exptl_absorpt_process_details 'SADABS-2014/5 (Bruker,2014/5) was used for absorption correction.'
_exptl_crystal_colour green
_exptl_crystal_density_diffrn 2.580
_exptl_crystal_density_method 'not measured'
_exptl_crystal_description block
_exptl_crystal_F_000 5907
_exptl_crystal_size_max 0.26
_exptl_crystal_size_mid 0.26
_exptl_crystal_size_min 0.24
_refine_diff_density_max 1.426
_refine_diff_density_min -1.064
_refine_diff_density_rms 0.114
_refine_ls_extinction_method none
_refine_ls_goodness_of_fit_ref 1.051
_refine_ls_hydrogen_treatment constr
_refine_ls_matrix_type full
_refine_ls_number_parameters 548
_refine_ls_number_reflns 4411
_refine_ls_number_restraints 1261
_refine_ls_restrained_S_all 0.971
_refine_ls_R_factor_all 0.0382
_refine_ls_R_factor_gt 0.0304
_refine_ls_shift/su_max 0.001
_refine_ls_shift/su_mean 0.000
_refine_ls_structure_factor_coef Fsqd
_refine_ls_weighting_details 'w=1/[\s^2^(Fo^2^)+(0.0463P)^2^+56.5464P] where P=(Fo^2^+2Fc^2^)/3'
_refine_ls_weighting_scheme calc
_refine_ls_wR_factor_gt 0.0811
_refine_ls_wR_factor_ref 0.0881
_reflns_Friedel_coverage 0.000
_reflns_number_gt 3798
_reflns_number_total 4411
_reflns_threshold_expression 'I > 2\s(I)'
_cod_data_source_file c7ce01734k2.cif
_cod_data_source_block cbw61236a_0m
_cod_original_cell_volume 7972.1(6)
_cod_database_code 7229514
_shelx_shelxl_version_number 2014/7
_shelx_space_group_comment
;
The symmetry employed for this shelxl refinement is uniquely defined
by the following loop, which should always be used as a source of
symmetry information in preference to the above space-group names.
They are only intended as comments.
;
_olex2_refinement_description
;
1. Fixed Uiso
 At 1.2 times of:
  All C(H) groups, All C(H,H) groups
2. Restrained distances
 N2B-C3B = C3-N2 = C3A-N2A = C5-N4 = N4A-C5A = N4B-C5B
 1.457 with sigma of 0.02
 C4B-C3B = C4A-C3A = C4-C3 = C4-C5 = C4A-C5A = C4B-C5B
 1.52 with sigma of 0.02
 C3A-C4A
 1.52 with sigma of 0.001
 C4A-N2A
 2.32 with sigma of 0.02
 C3B-C5B = C5-C3 = C3A-C5A
 2.182 with sigma of 0.01
 N1B-C2B \\sim C2-N1 \\sim C7-N6 \\sim N6A-C7A \\sim N1A-C2A \\sim N6B-C7B
 with sigma of 0.01
 C2B-N3B \\sim N3-C2 \\sim N5-C7 \\sim C7A-N5A \\sim N3A-C2A \\sim C7B-N5B
 with sigma of 0.01
 N2-N3 \\sim N3B-N2B \\sim N4-N5 \\sim N4A-N5A \\sim N4B-N5B \\sim N2A-N3A
 with sigma of 0.01
 C1B-N2B \\sim C1-N2 \\sim N4A-C6A \\sim N4-C6 \\sim C1A-N2A \\sim N4B-C6B
 with sigma of 0.01
 C1B-N1B \\sim C1-N1 \\sim C1A-N1A \\sim C6B-N6B \\sim C6-N6 \\sim C6A-N6A
 with sigma of 0.01
 N1A-Cu1 \\sim Cu1-N1B \\sim Cu1-N1
 with sigma of 0.001
 C2A-C1A \\sim C2B-C1B \\sim C1-C2
 with sigma of 0.02
 C7B-C6B \\sim C7-C6 \\sim C7A-C6A
 with sigma of 0.02
3. Restrained planarity
 N4B, N5B, N6B, C6B, C7B
 with sigma of 0.1
 N1, N2, N3, C1, C2
 with sigma of 0.1
4. Rigid bond restraints
 N1, N1A, N1B, N2, N2A, N2B, N3, N3A, N3B, N4, N4A, N4B, N5, N5A, N5B, N6, N6A,
  N6B, C1, C1A, C1B, C2, C2A, C2B, C3, C3A, C3B, C4, C4A, C4B, C5, C5A, C5B, C6,
  C6A, C6B, C7, C7A, C7B
 with sigma for 1-2 distances of 0.01 and sigma for 1-3 distances of 0.01
5. Uiso/Uaniso restraints and constraints
N1 \\sim N1A \\sim N1B \\sim N2 \\sim N2A \\sim N2B \\sim N3 \\sim N3A \\sim
N3B \\sim N4 \\sim N4A \\sim N4B \\sim N5 \\sim N5A \\sim N5B \\sim N6 \\sim
N6A \\sim N6B \\sim C1 \\sim C1A \\sim C1B \\sim C2 \\sim C2A \\sim C2B \\sim
C3 \\sim C3A \\sim C3B \\sim C4 \\sim C4A \\sim C4B \\sim C5 \\sim C5A \\sim
C5B \\sim C6 \\sim C6A \\sim C6B \\sim C7 \\sim C7A \\sim C7B: within 2A with
sigma of 0.01 and sigma for terminal atoms of 0.02
6. Others
 1*[Sof(N1B)+Sof(N2B)+Sof(N3B)+Sof(N4B)+Sof(N5B)+Sof(N6B)+Sof(C1B)+Sof(H1B)+
 Sof(C2B)+Sof(H2B)+Sof(C3B)+Sof(H3BA)+Sof(H3BB)+Sof(C4B)+Sof(H4BA)+Sof(H4BB)+
 Sof(C5B)+Sof(H5BA)+Sof(H5BB)+Sof(C6B)+Sof(H6B)+Sof(C7B)+Sof(H7B)]+1*[Sof(N1)+
 Sof(N2)+Sof(N3)+Sof(N4)+Sof(N5)+Sof(N6)+Sof(C1)+Sof(H1)+Sof(C2)+Sof(H2)+
 Sof(C3)+Sof(H3A)+Sof(H3B)+Sof(C4)+Sof(H4A)+Sof(H4B)+Sof(C5)+Sof(H5A)+Sof(H5B)+
 Sof(C6)+Sof(H6)+Sof(C7)+Sof(H7)]+1*[Sof(N1A)+Sof(N2A)+Sof(N3A)+Sof(N4A)+
 Sof(N5A)+Sof(N6A)+Sof(C1A)+Sof(H1A)+Sof(C2A)+Sof(H2A)+Sof(C3A)+Sof(H3AA)+
 Sof(H3AB)+Sof(C4A)+Sof(H4AA)+Sof(H4AB)+Sof(C5A)+Sof(H5AA)+Sof(H5AB)+Sof(C6A)+
 Sof(H6A)+Sof(C7A)+Sof(H7A)]=1 with esd of 0.0001
 Sof(Mo3A)=Sof(O10A)=Sof(O11A)=1-FVAR(1)
 Sof(Mo3)=Sof(O10)=Sof(O11)=FVAR(1)
 Sof(N1)=Sof(N2)=Sof(N3)=Sof(N4)=Sof(N5)=Sof(N6)=Sof(C1)=Sof(H1)=Sof(C2)=
 Sof(H2)=Sof(C3)=Sof(H3A)=Sof(H3B)=Sof(C4)=Sof(H4A)=Sof(H4B)=Sof(C5)=Sof(H5A)=
 Sof(H5B)=Sof(C6)=Sof(H6)=Sof(C7)=Sof(H7)=FVAR(2)
 Sof(N1A)=Sof(N2A)=Sof(N3A)=Sof(N4A)=Sof(N5A)=Sof(N6A)=Sof(C1A)=Sof(H1A)=
 Sof(C2A)=Sof(H2A)=Sof(C3A)=Sof(H3AA)=Sof(H3AB)=Sof(C4A)=Sof(H4AA)=Sof(H4AB)=
 Sof(C5A)=Sof(H5AA)=Sof(H5AB)=Sof(C6A)=Sof(H6A)=Sof(C7A)=Sof(H7A)=FVAR(3)
 Sof(N1B)=Sof(N2B)=Sof(N3B)=Sof(N4B)=Sof(N5B)=Sof(N6B)=Sof(C1B)=Sof(H1B)=
 Sof(C2B)=Sof(H2B)=Sof(C3B)=Sof(H3BA)=Sof(H3BB)=Sof(C4B)=Sof(H4BA)=Sof(H4BB)=
 Sof(C5B)=Sof(H5BA)=Sof(H5BB)=Sof(C6B)=Sof(H6B)=Sof(C7B)=Sof(H7B)=FVAR(4)
 Fixed Sof: O2(0.5) O2A(0.5) O3(0.5) O3A(0.5) O5(0.5) O5A(0.5) O6(0.5) O6A(0.5)
7.a Secondary CH2 refined with riding coordinates:
 C3(H3A,H3B), C3A(H3AA,H3AB), C3B(H3BA,H3BB), C4(H4A,H4B), C4A(H4AA,H4AB),
 C4B(H4BA,H4BB), C5(H5A,H5B), C5A(H5AA,H5AB), C5B(H5BA,H5BB)
7.b Aromatic/amide H refined with riding coordinates:
 C1(H1), C1A(H1A), C1B(H1B), C2(H2), C2A(H2A), C2B(H2B), C6(H6), C6A(H6A),
 C6B(H6B), C7(H7), C7A(H7A), C7B(H7B)
;
_olex2_submission_special_instructions 'No special instructions were received'

loop_
_space_group_symop_operation_xyz
'x, y, z'
'-y, x-y, z'
'-x+y, -x, z'
'x+2/3, y+1/3, z+1/3'
'-y+2/3, x-y+1/3, z+1/3'
'-x+y+2/3, -x+1/3, z+1/3'
'x+1/3, y+2/3, z+2/3'
'-y+1/3, x-y+2/3, z+2/3'
'-x+y+1/3, -x+2/3, z+2/3'
'-x, -y, -z'
'y, -x+y, -z'
'x-y, x, -z'
'-x+2/3, -y+1/3, -z+1/3'
'y+2/3, -x+y+1/3, -z+1/3'
'x-y+2/3, x+1/3, -z+1/3'
'-x+1/3, -y+2/3, -z+2/3'
'y+1/3, -x+y+2/3, -z+2/3'
'x-y+1/3, x+2/3, -z+2/3'

loop_
_atom_site_label
_atom_site_type_symbol
_atom_site_fract_x
_atom_site_fract_y
_atom_site_fract_z
_atom_site_U_iso_or_equiv
_atom_site_adp_type
_atom_site_occupancy
_atom_site_site_symmetry_order
_atom_site_calc_flag
_atom_site_refinement_flags_posn
_atom_site_refinement_flags_adp
_atom_site_refinement_flags_occupancy
_atom_site_disorder_assembly
_atom_site_disorder_group
Mo1 Mo 0.76311(2) 0.49175(2) 0.71629(2) 0.02769(9) Uani 1 1 d . . . . .
Mo2 Mo 0.60417(2) 0.42921(2) 0.68385(2) 0.03421(10) Uani 1 1 d . . . . .
Mo3 Mo 0.58889(4) 0.33198(4) 0.48576(5) 0.0338(2) Uani 0.4526(14) 1 d . . . A 1
Mo3A Mo 0.58051(3) 0.27071(3) 0.48171(4) 0.02601(19) Uani 0.5474(14) 1 d . . . A 2
As1 As 0.6667 0.3333 0.69400(4) 0.01888(12) Uani 1 3 d S T P . .
O1 O 0.80527(18) 0.56494(13) 0.6829(2) 0.0567(9) Uani 1 1 d . . . . .
O2 O 0.7561(3) 0.5028(3) 0.8400(5) 0.0321(14) Uani 0.5 1 d . . . B 1
O2A O 0.7802(3) 0.4999(3) 0.8342(5) 0.0301(13) Uani 0.5 1 d . . . B 2
O3 O 0.8047(2) 0.4518(2) 0.7256(4) 0.0313(11) Uani 0.5 1 d . . . B 1
O3A O 0.8342(2) 0.4790(2) 0.6817(4) 0.0276(10) Uani 0.5 1 d . . . B 2
O4 O 0.74455(13) 0.46242(12) 0.57613(19) 0.0375(6) Uani 1 1 d . . . . .
O5 O 0.6896(3) 0.5015(3) 0.6881(4) 0.0336(11) Uani 0.5 1 d . . . B 1
O5A O 0.6838(2) 0.4695(2) 0.7218(4) 0.0283(10) Uani 0.5 1 d . . . B 2
O6 O 0.6754(2) 0.4004(2) 0.7327(3) 0.0241(9) Uani 0.5 1 d . . . B 1
O6A O 0.7337(2) 0.3914(2) 0.7278(3) 0.0217(9) Uani 0.5 1 d . . . B 2
O7 O 0.6667 0.3333 0.5760(3) 0.0244(8) Uani 1 3 d S T P A .
O8 O 0.61724(16) 0.41372(15) 0.5697(2) 0.0453(7) Uani 1 1 d . . . . .
O9 O 0.57589(16) 0.47593(15) 0.6709(2) 0.0481(8) Uani 1 1 d . . . . .
O10 O 0.5425(3) 0.3390(4) 0.4092(5) 0.0531(18) Uani 0.4526(14) 1 d . . . A 1
O10A O 0.5259(2) 0.2242(2) 0.4055(4) 0.0410(12) Uani 0.5474(14) 1 d . . . A 2
O11 O 0.6038(4) 0.2745(3) 0.4345(5) 0.0396(14) Uani 0.4526(14) 1 d . . . A 1
O11A O 0.6531(2) 0.2663(2) 0.4319(3) 0.0303(10) Uani 0.5474(14) 1 d . . . A 2
Cu1 Cu 0.8333 0.6667 0.6667 0.04164(19) Uani 1 2 d DS T P . .
N1 N 0.7598(5) 0.6499(10) 0.5849(14) 0.056(2) Uani 0.438(3) 1 d D U . C 1
N1A N 0.7571(6) 0.6479(15) 0.5903(19) 0.057(3) Uani 0.343(3) 1 d D U . C 2
N1B N 0.7642(8) 0.6454(10) 0.5726(13) 0.062(3) Uani 0.218(3) 1 d D U . C 3
N2 N 0.6753(6) 0.6072(7) 0.5060(9) 0.072(3) Uani 0.438(3) 1 d D U . C 1
N2A N 0.6663(7) 0.6156(8) 0.5252(12) 0.071(3) Uani 0.343(3) 1 d D U . C 2
N2B N 0.6834(9) 0.5805(10) 0.5124(16) 0.071(3) Uani 0.218(3) 1 d D U . C 3
N3 N 0.7128(6) 0.6542(6) 0.4492(8) 0.066(3) Uani 0.438(3) 1 d D U . C 1
N3A N 0.7073(8) 0.6655(7) 0.4764(11) 0.061(3) Uani 0.343(3) 1 d D U . C 2
N3B N 0.6756(12) 0.6282(11) 0.5369(19) 0.069(2) Uani 0.218(3) 1 d D U . C 3
N4 N 0.5835(6) 0.5438(6) 0.2563(8) 0.072(2) Uani 0.438(3) 1 d D U . C 1
N4A N 0.5813(9) 0.5837(11) 0.2579(12) 0.061(2) Uani 0.343(3) 1 d D U . C 2
N4B N 0.5962(12) 0.5707(10) 0.2408(15) 0.067(2) Uani 0.218(3) 1 d D U . C 3
N5 N 0.5740(9) 0.5922(8) 0.2533(11) 0.069(2) Uani 0.438(3) 1 d D U . C 1
N5A N 0.6263(7) 0.5749(8) 0.2229(9) 0.067(2) Uani 0.343(3) 1 d D U . C 2
N5B N 0.5769(12) 0.6118(11) 0.2280(15) 0.064(2) Uani 0.218(3) 1 d D U . C 3
N6 N 0.5424(12) 0.5394(10) 0.1203(11) 0.055(2) Uani 0.438(3) 1 d D U . C 1
N6A N 0.5520(8) 0.5485(12) 0.1161(12) 0.056(2) Uani 0.343(3) 1 d D U . C 2
N6B N 0.545(2) 0.5418(19) 0.113(2) 0.058(3) Uani 0.218(3) 1 d D U . C 3
C1 C 0.7030(6) 0.6046(7) 0.5823(10) 0.067(3) Uani 0.438(3) 1 d D U . C 1
H1 H 0.6849 0.5748 0.6280 0.080 Uiso 0.438(3) 1 calc R . . C 1
C1A C 0.6973(7) 0.6139(10) 0.5977(13) 0.063(3) Uani 0.343(3) 1 d D U . C 2
H1A H 0.6784 0.5904 0.6502 0.076 Uiso 0.343(3) 1 calc R . . C 2
C1B C 0.7366(9) 0.5892(10) 0.5418(17) 0.063(3) Uani 0.218(3) 1 d D U . C 3
H1B H 0.7510 0.5618 0.5408 0.076 Uiso 0.218(3) 1 calc R . . C 3
C2 C 0.7622(7) 0.6766(7) 0.4991(9) 0.056(3) Uani 0.438(3) 1 d D U . C 1
H2 H 0.7984 0.7097 0.4780 0.067 Uiso 0.438(3) 1 calc R . . C 1
C2A C 0.7594(8) 0.6856(9) 0.5187(13) 0.058(3) Uani 0.343(3) 1 d D U . C 2
H2A H 0.7945 0.7215 0.5025 0.070 Uiso 0.343(3) 1 calc R . . C 2
C2B C 0.7169(10) 0.6530(11) 0.6013(16) 0.065(3) Uani 0.218(3) 1 d D U . C 3
H2B H 0.7147 0.6718 0.6556 0.078 Uiso 0.218(3) 1 calc R . . C 3
C3 C 0.6108(6) 0.5628(8) 0.4946(9) 0.086(3) Uani 0.438(3) 1 d D U . C 1
H3A H 0.6068 0.5229 0.4879 0.104 Uiso 0.438(3) 1 calc R . . C 1
H3B H 0.5900 0.5623 0.5517 0.104 Uiso 0.438(3) 1 calc R . . C 1
C3A C 0.6025(8) 0.5924(9) 0.4983(8) 0.077(3) Uani 0.343(3) 1 d D U . C 2
H3AA H 0.5943 0.6256 0.4894 0.093 Uiso 0.343(3) 1 calc R . . C 2
H3AB H 0.5749 0.5649 0.5453 0.093 Uiso 0.343(3) 1 calc R . . C 2
C3B C 0.6483(13) 0.5280(11) 0.4512(16) 0.084(3) Uani 0.218(3) 1 d D U . C 3
H3BA H 0.6736 0.5303 0.3988 0.101 Uiso 0.218(3) 1 calc R . . C 3
H3BB H 0.6373 0.4907 0.4850 0.101 Uiso 0.218(3) 1 calc R . . C 3
C4 C 0.5791(7) 0.5711(8) 0.4193(10) 0.076(3) Uani 0.438(3) 1 d D U . C 1
H4A H 0.5928 0.6134 0.4050 0.091 Uiso 0.438(3) 1 calc R . . C 1
H4B H 0.5350 0.5476 0.4250 0.091 Uiso 0.438(3) 1 calc R . . C 1
C4A C 0.5955(11) 0.5588(8) 0.4074(11) 0.090(3) Uani 0.343(3) 1 d D U . C 2
H4AA H 0.5592 0.5188 0.4050 0.107 Uiso 0.343(3) 1 calc R . . C 2
H4AB H 0.6314 0.5564 0.3906 0.107 Uiso 0.343(3) 1 calc R . . C 2
C4B C 0.5929(11) 0.5258(15) 0.417(2) 0.081(3) Uani 0.218(3) 1 d D U . C 3
H4BA H 0.5782 0.5465 0.4567 0.097 Uiso 0.218(3) 1 calc R . . C 3
H4BB H 0.5604 0.4848 0.4022 0.097 Uiso 0.218(3) 1 calc R . . C 3
C5 C 0.6088(8) 0.5387(8) 0.3481(9) 0.087(3) Uani 0.438(3) 1 d D U . C 1
H5A H 0.6530 0.5614 0.3484 0.105 Uiso 0.438(3) 1 calc R . . C 1
H5B H 0.5945 0.4966 0.3647 0.105 Uiso 0.438(3) 1 calc R . . C 1
C5A C 0.5892(9) 0.6094(8) 0.3515(8) 0.070(3) Uani 0.343(3) 1 d D U . C 2
H5AA H 0.5540 0.6121 0.3713 0.084 Uiso 0.343(3) 1 calc R . . C 2
H5AB H 0.6257 0.6492 0.3563 0.084 Uiso 0.343(3) 1 calc R . . C 2
C5B C 0.6282(13) 0.5646(14) 0.3263(16) 0.076(3) Uani 0.218(3) 1 d D U . C 3
H5BA H 0.6559 0.6057 0.3478 0.091 Uiso 0.218(3) 1 calc R . . C 3
H5BB H 0.6535 0.5482 0.3047 0.091 Uiso 0.218(3) 1 calc R . . C 3
C6 C 0.5624(7) 0.5126(6) 0.1777(9) 0.063(2) Uani 0.438(3) 1 d D U . C 1
H6 H 0.5618 0.4763 0.1648 0.076 Uiso 0.438(3) 1 calc R . . C 1
C6A C 0.5410(9) 0.5711(10) 0.1910(11) 0.057(2) Uani 0.343(3) 1 d D U . C 2
H6A H 0.5081 0.5777 0.1964 0.069 Uiso 0.343(3) 1 calc R . . C 2
C6B C 0.5791(14) 0.5313(12) 0.1711(19) 0.063(2) Uani 0.218(3) 1 d D U . C 3
H6B H 0.5894 0.5009 0.1643 0.076 Uiso 0.218(3) 1 calc R . . C 3
C7 C 0.5446(9) 0.5847(8) 0.1756(10) 0.061(2) Uani 0.438(3) 1 d D U . C 1
H7 H 0.5269 0.6078 0.1591 0.073 Uiso 0.438(3) 1 calc R . . C 1
C7A C 0.6069(7) 0.5527(9) 0.1402(10) 0.062(2) Uani 0.343(3) 1 d D U . C 2
H7A H 0.6281 0.5407 0.1007 0.075 Uiso 0.343(3) 1 calc R . . C 2
C7B C 0.5473(15) 0.5929(15) 0.1497(17) 0.059(3) Uani 0.218(3) 1 d D U . C 3
H7B H 0.5288 0.6125 0.1210 0.071 Uiso 0.218(3) 1 calc R . . C 3

loop_
_atom_site_aniso_label
_atom_site_aniso_U_11
_atom_site_aniso_U_22
_atom_site_aniso_U_33
_atom_site_aniso_U_23
_atom_site_aniso_U_13
_atom_site_aniso_U_12
Mo1 0.03042(16) 0.01733(14) 0.02867(17) 0.00300(10) -0.00036(11) 0.00695(11)
Mo2 0.0484(2) 0.04193(19) 0.02878(17) 0.00612(13) 0.00378(13) 0.03495(17)
Mo3 0.0372(4) 0.0422(4) 0.0229(4) 0.0004(3) -0.0046(3) 0.0205(3)
Mo3A 0.0264(3) 0.0285(3) 0.0214(3) -0.0032(2) -0.0040(2) 0.0125(2)
As1 0.01817(16) 0.01817(16) 0.0203(3) 0.000 0.000 0.00909(8)
O1 0.080(2) 0.0221(14) 0.0424(17) 0.0057(12) 0.0117(16) 0.0060(15)
O2 0.033(4) 0.024(3) 0.038(3) 0.002(2) 0.003(3) 0.013(3)
O2A 0.030(3) 0.020(3) 0.033(3) -0.002(2) -0.002(3) 0.007(3)
O3 0.029(3) 0.030(3) 0.034(3) 0.002(2) 0.002(2) 0.014(2)
O3A 0.020(2) 0.023(2) 0.035(3) 0.003(2) 0.002(2) 0.0082(19)
O4 0.0461(16) 0.0294(13) 0.0294(13) 0.0018(10) 0.0038(11) 0.0132(12)
O5 0.039(3) 0.029(3) 0.036(3) 0.007(2) 0.000(2) 0.020(2)
O5A 0.031(3) 0.024(2) 0.033(3) -0.002(2) -0.001(2) 0.016(2)
O6 0.025(2) 0.023(2) 0.026(2) 0.0010(18) 0.0014(18) 0.0130(19)
O6A 0.018(2) 0.017(2) 0.028(2) 0.0002(17) 0.0000(17) 0.0073(17)
O7 0.0263(12) 0.0263(12) 0.0206(18) 0.000 0.000 0.0132(6)
O8 0.068(2) 0.0597(19) 0.0303(14) -0.0024(13) -0.0056(13) 0.0480(18)
O9 0.069(2) 0.0582(19) 0.0430(17) 0.0016(14) -0.0043(15) 0.0508(18)
O10 0.052(4) 0.081(5) 0.031(3) 0.003(3) -0.008(3) 0.036(4)
O10A 0.037(3) 0.045(3) 0.030(3) -0.009(2) -0.009(2) 0.012(2)
O11 0.050(4) 0.051(4) 0.021(3) -0.009(3) -0.006(3) 0.027(3)
O11A 0.034(2) 0.035(2) 0.023(2) -0.0059(19) -0.0016(19) 0.018(2)
Cu1 0.0511(4) 0.0252(3) 0.0361(4) 0.0050(3) 0.0097(3) 0.0097(3)
N1 0.055(3) 0.044(3) 0.047(4) 0.000(3) 0.006(3) 0.008(3)
N1A 0.056(3) 0.045(3) 0.047(4) 0.003(3) 0.004(3) 0.009(3)
N1B 0.059(4) 0.048(4) 0.055(4) 0.003(4) 0.000(4) 0.008(3)
N2 0.064(3) 0.062(4) 0.068(4) 0.004(3) -0.009(3) 0.014(3)
N2A 0.062(3) 0.060(4) 0.068(4) 0.002(3) -0.007(3) 0.014(3)
N2B 0.066(4) 0.058(4) 0.066(4) 0.004(4) -0.009(3) 0.013(3)
N3 0.062(4) 0.054(4) 0.064(4) 0.012(3) -0.011(4) 0.016(3)
N3A 0.060(4) 0.049(4) 0.062(4) 0.005(4) -0.009(4) 0.019(3)
N3B 0.062(3) 0.057(4) 0.066(4) 0.004(3) -0.009(3) 0.013(3)
N4 0.078(4) 0.076(4) 0.055(3) -0.017(3) -0.015(3) 0.034(3)
N4A 0.067(4) 0.074(4) 0.052(3) -0.015(3) -0.019(3) 0.043(3)
N4B 0.071(4) 0.076(4) 0.052(3) -0.019(3) -0.016(3) 0.036(3)
N5 0.073(4) 0.078(4) 0.053(3) -0.023(3) -0.014(3) 0.035(3)
N5A 0.070(4) 0.079(4) 0.055(3) -0.021(3) -0.017(3) 0.040(3)
N5B 0.070(4) 0.074(4) 0.049(4) -0.019(4) -0.015(4) 0.038(4)
N6 0.064(4) 0.068(4) 0.048(3) -0.021(3) -0.010(3) 0.044(3)
N6A 0.065(4) 0.068(4) 0.048(4) -0.021(3) -0.013(3) 0.045(4)
N6B 0.065(4) 0.070(4) 0.050(4) -0.019(4) -0.012(4) 0.043(4)
C1 0.061(3) 0.053(4) 0.057(4) 0.009(3) -0.002(3) 0.005(3)
C1A 0.060(3) 0.050(4) 0.057(4) 0.005(3) -0.002(3) 0.010(3)
C1B 0.063(4) 0.049(4) 0.055(5) 0.006(4) -0.003(4) 0.011(3)
C2 0.057(3) 0.042(4) 0.056(4) 0.012(3) -0.005(3) 0.016(3)
C2A 0.058(4) 0.044(4) 0.060(4) 0.009(4) -0.009(4) 0.016(3)
C2B 0.061(3) 0.053(4) 0.061(4) 0.004(3) -0.004(3) 0.013(3)
C3 0.072(4) 0.075(4) 0.076(4) 0.000(4) -0.014(3) 0.009(4)
C3A 0.066(4) 0.070(4) 0.076(4) 0.003(4) -0.014(4) 0.019(4)
C3B 0.078(5) 0.073(5) 0.070(5) -0.002(4) -0.015(4) 0.014(4)
C4 0.070(4) 0.079(4) 0.068(4) -0.005(4) -0.011(4) 0.028(4)
C4A 0.082(4) 0.083(5) 0.073(4) -0.003(4) -0.016(4) 0.018(4)
C4B 0.078(4) 0.073(5) 0.070(4) -0.001(4) -0.017(4) 0.021(4)
C5 0.083(4) 0.085(4) 0.068(4) -0.008(4) -0.015(4) 0.023(4)
C5A 0.071(4) 0.079(4) 0.055(4) -0.019(4) -0.012(4) 0.033(4)
C5B 0.075(4) 0.080(4) 0.059(4) -0.010(4) -0.017(4) 0.028(4)
C6 0.072(4) 0.071(4) 0.052(3) -0.015(3) -0.017(3) 0.040(3)
C6A 0.065(3) 0.071(4) 0.050(3) -0.017(3) -0.013(3) 0.044(3)
C6B 0.069(4) 0.074(4) 0.052(3) -0.018(3) -0.016(3) 0.039(3)
C7 0.063(3) 0.074(4) 0.052(4) -0.024(3) -0.008(3) 0.039(3)
C7A 0.066(4) 0.078(4) 0.053(4) -0.022(4) -0.014(3) 0.043(3)
C7B 0.065(4) 0.072(4) 0.048(4) -0.020(4) -0.014(4) 0.040(4)

loop_
_atom_type_symbol
_atom_type_description
_atom_type_scat_dispersion_real
_atom_type_scat_dispersion_imag
_atom_type_scat_source
C C 0.0033 0.0016 'International Tables Vol C Tables 4.2.6.8 and 6.1.1.4'
H H 0.0000 0.0000 'International Tables Vol C Tables 4.2.6.8 and 6.1.1.4'
As As 0.0499 2.0058 'International Tables Vol C Tables 4.2.6.8 and 6.1.1.4'
Cu Cu 0.3201 1.2651 'International Tables Vol C Tables 4.2.6.8 and 6.1.1.4'
Mo Mo -1.6832 0.6857 'International Tables Vol C Tables 4.2.6.8 and 6.1.1.4'
N N 0.0061 0.0033 'International Tables Vol C Tables 4.2.6.8 and 6.1.1.4'
O O 0.0106 0.0060 'International Tables Vol C Tables 4.2.6.8 and 6.1.1.4'

loop_
_geom_angle_atom_site_label_1
_geom_angle_atom_site_label_2
_geom_angle_atom_site_label_3
_geom_angle
_geom_angle_site_symmetry_1
_geom_angle_site_symmetry_3
O1 Mo1 O2 99.6(2) . .
O1 Mo1 O2A 99.5(2) . .
O1 Mo1 O3 114.5(2) . .
O1 Mo1 O3A 88.9(2) . .
O1 Mo1 O4 91.26(13) . .
O1 Mo1 O5 85.7(2) . .
O1 Mo1 O5A 110.6(2) . .
O1 Mo1 O6 155.08(18) . .
O1 Mo1 O6A 158.06(18) . .
O2 Mo1 O4 163.9(2) . .
O2 Mo1 O5 90.6(3) . .
O2 Mo1 O6 86.3(2) . .
O2A Mo1 O3A 94.0(3) . .
O2A Mo1 O4 165.8(2) . .
O2A Mo1 O5A 99.7(3) . .
O2A Mo1 O6A 89.1(2) . .
O3 Mo1 O2 98.2(3) . .
O3 Mo1 O4 87.86(19) . .
O3 Mo1 O5 155.9(2) . .
O3 Mo1 O6 88.2(2) . .
O3A Mo1 O4 76.80(16) . .
O3A Mo1 O6A 70.27(18) . .
O4 Mo1 O6 79.03(14) . .
O4 Mo1 O6A 77.63(14) . .
O5 Mo1 O4 78.29(18) . .
O5 Mo1 O6 70.0(2) . .
O5A Mo1 O3A 153.7(2) . .
O5A Mo1 O4 85.09(18) . .
O5A Mo1 O6A 87.5(2) . .
O2 Mo2 O6 81.3(2) 18_546 .
O2A Mo2 O6A 82.9(2) 18_546 2_655
O3 Mo2 O2 64.8(3) 2_655 18_546
O3 Mo2 O5 149.2(2) 2_655 .
O3 Mo2 O6 83.4(2) 2_655 .
O3A Mo2 O2A 99.5(2) 2_655 18_546
O3A Mo2 O6A 69.38(17) 2_655 2_655
O5 Mo2 O2 97.5(2) . 18_546
O5 Mo2 O6 68.53(19) . .
O5A Mo2 O2A 67.3(2) . 18_546
O5A Mo2 O3A 151.4(2) . 2_655
O5A Mo2 O6A 83.5(2) . 2_655
O8 Mo2 O2 163.1(2) . 18_546
O8 Mo2 O2A 162.0(2) . 18_546
O8 Mo2 O3 101.7(2) . 2_655
O8 Mo2 O3A 90.24(19) . 2_655
O8 Mo2 O5 89.7(2) . .
O8 Mo2 O5A 97.2(2) . .
O8 Mo2 O6 87.16(15) . .
O8 Mo2 O6A 86.53(15) . 2_655
O9 Mo2 O2 90.9(2) . 18_546
O9 Mo2 O2A 90.3(2) . 18_546
O9 Mo2 O3 113.8(2) . 2_655
O9 Mo2 O3A 92.18(19) . 2_655
O9 Mo2 O5 90.3(2) . .
O9 Mo2 O5A 112.4(2) . .
O9 Mo2 O6 156.05(17) . .
O9 Mo2 O6A 158.83(16) . 2_655
O9 Mo2 O8 104.43(14) . .
O4 Mo3 O7 85.33(11) 2_655 .
O4 Mo3 O8 92.59(13) 2_655 .
O4 Mo3 O11 95.4(3) 2_655 .
O4 Mo3 O11 154.5(2) 2_655 3_665
O8 Mo3 O7 78.74(9) . .
O10 Mo3 O4 104.2(3) . 2_655
O10 Mo3 O7 170.5(3) . .
O10 Mo3 O8 100.2(3) . .
O10 Mo3 O11 104.7(3) . .
O10 Mo3 O11 99.5(3) . 3_665
O11 Mo3 O7 71.07(19) 3_665 .
O11 Mo3 O7 74.2(2) . .
O11 Mo3 O8 151.0(2) . .
O11 Mo3 O8 73.8(2) 3_665 .
O11 Mo3 O11 87.6(5) . 3_665
O4 Mo3A O7 83.83(11) 2_655 .
O4 Mo3A O8 88.29(13) 2_655 2_655
O4 Mo3A O11A 152.58(17) 2_655 .
O8 Mo3A O7 78.04(9) 2_655 .
O10A Mo3A O4 104.1(2) . 2_655
O10A Mo3A O7 172.0(2) . .
O10A Mo3A O8 100.5(2) . 2_655
O10A Mo3A O11A 105.2(2) . 3_665
O10A Mo3A O11A 100.4(2) . .
O11A Mo3A O4 96.54(19) 3_665 2_655
O11A Mo3A O7 71.52(14) . .
O11A Mo3A O7 74.80(15) 3_665 .
O11A Mo3A O8 151.70(17) 3_665 2_655
O11A Mo3A O8 75.26(17) . 2_655
O11A Mo3A O11A 88.6(3) 3_665 .
O6 As1 O6 109.78(16) 3_665 2_655
O6 As1 O6 109.78(16) 3_665 .
O6 As1 O6 109.78(16) 2_655 .
O6 As1 O7 109.16(16) 2_655 .
O6 As1 O7 109.16(16) 3_665 .
O6 As1 O7 109.16(16) . .
O6A As1 O6A 111.86(14) . 2_655
O6A As1 O6A 111.86(14) 3_665 2_655
O6A As1 O6A 111.86(14) 3_665 .
O6A As1 O7 106.96(16) 3_665 .
O6A As1 O7 106.96(16) 2_655 .
O6A As1 O7 106.96(16) . .
Mo1 O1 Cu1 158.0(2) . .
Mo1 O2 Mo2 156.7(4) . 17_556
Mo1 O2A Mo2 157.2(4) . 17_556
Mo1 O3 Mo2 152.0(3) . 3_665
Mo2 O3A Mo1 121.0(2) 3_665 .
Mo3 O4 Mo1 148.13(17) 3_665 .
Mo3A O4 Mo1 150.90(16) 3_665 .
Mo2 O5 Mo1 121.7(3) . .
Mo1 O5A Mo2 155.5(3) . .
Mo1 O6 Mo2 99.39(18) . .
As1 O6 Mo1 123.7(2) . .
As1 O6 Mo2 118.4(2) . .
Mo1 O6A Mo2 99.36(17) . 3_665
As1 O6A Mo1 125.8(2) . .
As1 O6A Mo2 120.5(2) . 3_665
Mo3 O7 Mo3 92.34(11) 3_665 .
Mo3 O7 Mo3 92.34(11) 2_655 3_665
Mo3 O7 Mo3 92.34(11) 2_655 .
Mo3A O7 Mo3A 90.73(11) 2_655 .
Mo3A O7 Mo3A 90.72(11) 3_665 .
Mo3A O7 Mo3A 90.72(11) 2_655 3_665
As1 O7 Mo3 123.59(8) . .
As1 O7 Mo3 123.59(8) . 3_665
As1 O7 Mo3 123.59(8) . 2_655
As1 O7 Mo3A 124.75(8) . 3_665
As1 O7 Mo3A 124.75(8) . 2_655
As1 O7 Mo3A 124.75(8) . .
Mo2 O8 Mo3 135.92(19) . .
Mo2 O8 Mo3A 140.72(18) . 3_665
Mo3 O11 Mo3 122.4(3) . 2_655
Mo3A O11A Mo3A 122.9(2) 2_655 .
N1 Cu1 N1 180.0 . 13_666
N1A Cu1 N1A 180.0(12) . 13_666
N1A Cu1 N6A 93.8(12) 13_666 8_655
N1A Cu1 N6A 86.2(12) . 8_655
N1A Cu1 N6A 93.9(12) . 17
N1A Cu1 N6A 86.1(12) 13_666 17
N1B Cu1 N1B 180.0(14) . 13_666
N6 Cu1 N1 85.2(10) 17 .
N6 Cu1 N1 85.2(10) 8_655 13_666
N6 Cu1 N1 94.8(10) 8_655 .
N6 Cu1 N1 94.8(10) 17 13_666
N6 Cu1 N6 180.0 8_655 17
N6A Cu1 N6A 180.0 8_655 17
N6B Cu1 N1B 81.6(17) 17 .
N6B Cu1 N1B 98.4(17) 17 13_666
N6B Cu1 N1B 98.4(17) 8_655 .
N6B Cu1 N1B 81.6(17) 8_655 13_666
N6B Cu1 N6B 180.0 8_655 17
C1 N1 Cu1 132.6(11) . .
C1 N1 C2 99.3(8) . .
C2 N1 Cu1 126.1(10) . .
C1A N1A Cu1 138.2(13) . .
C1A N1A C2A 98.6(10) . .
C2A N1A Cu1 121.7(12) . .
C1B N1B Cu1 115.4(14) . .
C1B N1B C2B 103.0(13) . .
C2B N1B Cu1 117.1(15) . .
N3 N2 C3 129.0(13) . .
C1 N2 N3 112.7(12) . .
C1 N2 C3 118.3(12) . .
N3A N2A C3A 114.4(16) . .
C1A N2A N3A 104.3(14) . .
C1A N2A C3A 138.5(15) . .
N3B N2B C3B 132(2) . .
C1B N2B N3B 111(2) . .
C1B N2B C3B 117(2) . .
C2 N3 N2 98.6(11) . .
C2A N3A N2A 106.0(15) . .
C2B N3B N2B 100(2) . .
N5 N4 C5 112.3(12) . .
C6 N4 N5 108.0(12) . .
C6 N4 C5 139.4(13) . .
N5A N4A C5A 118.1(14) . .
C6A N4A N5A 107.5(14) . .
C6A N4A C5A 134.0(15) . .
N5B N4B C5B 127(2) . .
C6B N4B N5B 111(2) . .
C6B N4B C5B 122(2) . .
C7 N5 N4 103.9(13) . .
C7A N5A N4A 104.0(14) . .
C7B N5B N4B 101(2) . .
C6 N6 Cu1 121.9(11) . 6_564
C6 N6 C7 101.6(9) . .
C7 N6 Cu1 134.3(12) . 6_564
C6A N6A Cu1 134.4(13) . 6_564
C6A N6A C7A 100.6(11) . .
C7A N6A Cu1 123.8(12) . 6_564
C6B N6B Cu1 132.8(19) . 6_564
C6B N6B C7B 102.9(13) . .
C7B N6B Cu1 124.2(19) . 6_564
N1 C1 N2 110.9(10) . .
N2A C1A N1A 115.0(13) . .
N1B C1B N2B 103.6(15) . .
N3 C2 N1 118.5(10) . .
N3A C2A N1A 113.1(13) . .
N3B C2B N1B 105.5(17) . .
C4 C3 N2 118.0(14) . .
N2A C3A C4A 104.3(12) . .
C4B C3B N2B 112(2) . .
C3 C4 C5 88.3(9) . .
C3A C4A C5A 90.8(8) . .
C3B C4B C5B 91.2(11) . .
N4 C5 C4 100.3(11) . .
N4A C5A C4A 98.8(13) . .
N4B C5B C4B 124(2) . .
N6 C6 N4 111.6(11) . .
N6A C6A N4A 113.3(13) . .
N6B C6B N4B 109.2(17) . .
N5 C7 N6 113.6(12) . .
N5A C7A N6A 114.2(12) . .
N5B C7B N6B 114.9(17) . .

loop_
_geom_bond_atom_site_label_1
_geom_bond_atom_site_label_2
_geom_bond_distance
_geom_bond_site_symmetry_2
Mo1 O1 1.681(3) .
Mo1 O2 1.821(7) .
Mo1 O2A 1.736(7) .
Mo1 O3 1.794(5) .
Mo1 O3A 2.043(5) .
Mo1 O4 2.116(3) .
Mo1 O5 2.037(5) .
Mo1 O5A 1.796(5) .
Mo1 O6 2.280(5) .
Mo1 O6A 2.268(4) .
Mo2 O2 2.089(7) 18_546
Mo2 O2A 2.170(7) 18_546
Mo2 O3 1.831(5) 2_655
Mo2 O3A 1.998(5) 2_655
Mo2 O5 2.017(6) .
Mo2 O5A 1.828(5) .
Mo2 O6 2.363(5) .
Mo2 O6A 2.345(4) 2_655
Mo2 O8 1.756(3) .
Mo2 O9 1.671(3) .
Mo3 O4 1.824(3) 2_655
Mo3 O7 2.343(2) .
Mo3 O8 2.183(3) .
Mo3 O10 1.681(7) .
Mo3 O11 1.832(7) .
Mo3 O11 2.025(7) 3_665
Mo3A O4 1.849(3) 2_655
Mo3A O7 2.376(2) .
Mo3A O8 2.182(3) 2_655
Mo3A O10A 1.693(5) .
Mo3A O11A 1.823(5) 3_665
Mo3A O11A 2.025(5) .
As1 O6 1.693(5) .
As1 O6 1.693(5) 2_655
As1 O6 1.693(5) 3_665
As1 O6A 1.667(4) 2_655
As1 O6A 1.667(4) .
As1 O6A 1.667(4) 3_665
As1 O7 1.696(4) .
O1 Cu1 2.315(3) .
O2 Mo2 2.089(7) 17_556
O2A Mo2 2.170(7) 17_556
O3 Mo2 1.832(5) 3_665
O3A Mo2 1.998(5) 3_665
O4 Mo3 1.824(3) 3_665
O4 Mo3A 1.849(3) 3_665
O6A Mo2 2.345(4) 3_665
O7 Mo3 2.343(2) 3_665
O7 Mo3 2.343(2) 2_655
O7 Mo3A 2.376(2) 2_655
O7 Mo3A 2.376(2) 3_665
O8 Mo3A 2.182(3) 3_665
O11 Mo3 2.025(7) 2_655
O11A Mo3A 1.823(5) 2_655
Cu1 N1 2.058(5) .
Cu1 N1 2.058(5) 13_666
Cu1 N1A 2.058(5) 13_666
Cu1 N1A 2.058(5) .
Cu1 N1B 2.058(5) .
Cu1 N1B 2.058(5) 13_666
Cu1 N6 2.016(13) 17
Cu1 N6 2.016(13) 8_655
Cu1 N6A 2.098(14) 17
Cu1 N6A 2.098(14) 8_655
Cu1 N6B 1.96(2) 8_655
Cu1 N6B 1.96(2) 17
N1 C1 1.317(10) .
N1 C2 1.393(10) .
N1A C1A 1.319(10) .
N1A C2A 1.384(11) .
N1B C1B 1.310(11) .
N1B C2B 1.367(12) .
N2 N3 1.362(10) .
N2 C1 1.321(10) .
N2 C3 1.456(14) .
N2A N3A 1.361(11) .
N2A C1A 1.319(10) .
N2A C3A 1.467(16) .
N2B N3B 1.363(12) .
N2B C1B 1.319(11) .
N2B C3B 1.467(18) .
N3 C2 1.301(9) .
N3A C2A 1.301(10) .
N3B C2B 1.299(11) .
N4 N5 1.362(11) .
N4 C5 1.499(14) .
N4 C6 1.327(10) .
N4A N5A 1.361(11) .
N4A C5A 1.464(16) .
N4A C6A 1.318(10) .
N4B N5B 1.365(11) .
N4B C5B 1.521(18) .
N4B C6B 1.325(11) .
N5 C7 1.301(10) .
N5A C7A 1.302(10) .
N5B C7B 1.303(11) .
N6 Cu1 2.016(13) 6_564
N6 C6 1.320(10) .
N6 C7 1.373(11) .
N6A Cu1 2.098(14) 6_564
N6A C6A 1.314(11) .
N6A C7A 1.383(12) .
N6B Cu1 1.96(2) 6_564
N6B C6B 1.317(11) .
N6B C7B 1.376(12) .
C3 C4 1.422(15) .
C3A C4A 1.5197(11) .
C3B C4B 1.463(19) .
C4 C5 1.701(16) .
C4A C5A 1.586(18) .
C4B C5B 1.602(19) .
